data_7012753
loop_
_publ_author_name
'Farwell, James D.'
'Fernandes, Manuel A.'
'Hitchcock, Peter B.'
'Lappert, Michael F.'
'Layh, Marcus'
'Omondi, Bernard'

_publ_section_title
;
 Synthesis, crystal structures and reactions of sila- and
 germa-\b-diketiminates
;
_journal_issue 9
_journal_name_full 'Dalton Transactions'
_journal_page_first 1719
_journal_paper_doi 10.1039/b300817g
_journal_year 2003
_chemical_compound_source 'synthesis as described'
_chemical_formula_moiety 'C30 H54 N2 Si4 Sn1'
_chemical_formula_structural 'C30 H54 N2 SI4 SN'
_chemical_formula_sum 'C30 H54 N2 Si4 Sn'
_chemical_formula_weight 673.8
_chemical_name_common (Si(SnMe3)(SiMe3)(C(PhMe2)NSiMe3)2)
_space_group_IT_number 15
_symmetry_cell_setting monoclinic
_symmetry_Int_Tables_number 15
_symmetry_space_group_name_Hall '-C 2yc'
_symmetry_space_group_name_H-M 'C 1 2/c 1'
_atom_sites_solution_hydrogens geom
_atom_sites_solution_primary direct
_atom_sites_solution_secondary difmap
_audit_conform_dict_location ftp://ftp.iucr.org/cifdics/cif_core.dic
_audit_conform_dict_name cif_core.dic
_audit_conform_dict_version 2.1
_audit_creation_date 2000-06-20T10:18:36-00:00
_audit_creation_method 'WinGX routine CIF_UPDATE'
_cell_angle_alpha 90
_cell_angle_beta 109.685(2)
_cell_angle_gamma 90
_cell_formula_units_Z 4
_cell_length_a 17.2307(4)
_cell_length_b 11.5761(3)
_cell_length_c 19.7605(5)
_cell_measurement_reflns_used 9823
_cell_measurement_temperature 173(2)
_cell_measurement_theta_max 30.034
_cell_measurement_theta_min 3.705
_cell_measurement_wavelength 0.71073
_cell_volume 3711.17(17)
_computing_cell_refinement 'HKL Scalepack (Otwinowski & Minor 1997)'
_computing_data_reduction 'HKL Denzo and Scalepack (Otwinowski & Minor 1997)'
_computing_molecular_graphics 'Ortep-3 for Windows (Farrugia, 1997)'
_computing_publication_material 'WinGX publication routines (Farrugia, 1999)'
_computing_structure_refinement 'SHELXL-97 (Sheldrick, 1997)'
_computing_structure_solution 'SHELXS-97 (Sheldrick, 1997)'
_diffrn_ambient_temperature 173(2)
_diffrn_measured_fraction_theta_full 0.994
_diffrn_measured_fraction_theta_max 0.994
_diffrn_measurement_device KappaCCD
_diffrn_measurement_method CCD
_diffrn_radiation_monochromator graphite
_diffrn_radiation_probe x-ray
_diffrn_radiation_type MoK\a
_diffrn_radiation_wavelength 0.71073
_diffrn_reflns_av_R_equivalents 0.0389
_diffrn_reflns_av_unetI/netI 0.0378
_diffrn_reflns_limit_h_max 16
_diffrn_reflns_limit_h_min -24
_diffrn_reflns_limit_k_max 16
_diffrn_reflns_limit_k_min -16
_diffrn_reflns_limit_l_max 27
_diffrn_reflns_limit_l_min -26
_diffrn_reflns_number 16328
_diffrn_reflns_theta_full 30.03
_diffrn_reflns_theta_max 30.03
_diffrn_reflns_theta_min 3.96
_exptl_absorpt_coefficient_mu 0.837
_exptl_absorpt_correction_T_max 0.877
_exptl_absorpt_correction_T_min 0.845
_exptl_absorpt_correction_type multi-scan
_exptl_absorpt_process_details
;
[c.f. r.h. blessing, acta cryst. (1995), a51, 33-38]
;
_exptl_crystal_colour colourless
_exptl_crystal_density_diffrn 1.206
_exptl_crystal_density_method 'not measured'
_exptl_crystal_description prism
_exptl_crystal_F_000 1416
_exptl_crystal_size_max 0.2
_exptl_crystal_size_mid 0.2
_exptl_crystal_size_min 0.15
_refine_diff_density_max 0.458
_refine_diff_density_min -0.349
_refine_diff_density_rms 0.05
_refine_ls_extinction_method none
_refine_ls_goodness_of_fit_ref 1.047
_refine_ls_hydrogen_treatment riding
_refine_ls_matrix_type full
_refine_ls_number_parameters 176
_refine_ls_number_reflns 5415
_refine_ls_number_restraints 0
_refine_ls_restrained_S_all 1.047
_refine_ls_R_factor_all 0.0378
_refine_ls_R_factor_gt 0.0293
_refine_ls_shift/su_max 0.001
_refine_ls_shift/su_mean 0
_refine_ls_structure_factor_coef Fsqd
_refine_ls_weighting_details 'calc w=1/[\s^2^(Fo^2^)+(0.0230P)^2^+2.5319P] where P=(Fo^2^+2Fc^2^)/3'
_refine_ls_weighting_scheme calc
_refine_ls_wR_factor_gt 0.0688
_refine_ls_wR_factor_ref 0.0728
_reflns_number_gt 4581
_reflns_number_total 5415
_reflns_threshold_expression >2sigma(I)
_cod_data_source_file b300817g.txt
_cod_data_source_block mfl(11)-jun2300
_cod_original_cell_volume 3711.17(16)
_cod_original_sg_symbol_H-M C2/c
_cod_database_code 7012753

loop_
_symmetry_equiv_pos_as_xyz
'x, y, z'
'-x, y, -z+1/2'
'x+1/2, y+1/2, z'
'-x+1/2, y+1/2, -z+1/2'
'-x, -y, -z'
'x, -y, z-1/2'
'-x+1/2, -y+1/2, -z'
'x+1/2, -y+1/2, z-1/2'

loop_
_atom_site_label
_atom_site_type_symbol
_atom_site_fract_x
_atom_site_fract_y
_atom_site_fract_z
_atom_site_U_iso_or_equiv
_atom_site_adp_type
_atom_site_occupancy
_atom_site_symmetry_multiplicity
_atom_site_calc_flag
_atom_site_refinement_flags
_atom_site_disorder_assembly
_atom_site_disorder_group
Sn Sn 0.075470(10) 0.798715(13) 0.193458(9) 0.02980(6) Uani 0.5 1 d P A 1
Si1 Si 0 0.92892(5) 0.25 0.02610(11) Uani 1 2 d S . 1
Si2 Si 0.23628(3) 0.97537(4) 0.42929(2) 0.03871(11) Uani 1 1 d . B 1
N N 0.14454(8) 0.94831(11) 0.35783(7) 0.0318(3) Uani 1 1 d . B 1
C1 C 0.16897(13) 0.88224(18) 0.17452(12) 0.0565(5) Uani 1 1 d . A 1
H1A H 0.2071 0.9125 0.2198 0.085 Uiso 1 1 calc R A 1
H1B H 0.1469 0.9463 0.1411 0.085 Uiso 1 1 calc R A 1
H1C H 0.1983 0.8284 0.1534 0.085 Uiso 1 1 calc R A 1
C2 C 0.12200(15) 0.6656(2) 0.25911(13) 0.0609(5) Uani 1 1 d . A 1
H2A H 0.0771 0.623 0.2678 0.091 Uiso 1 1 calc R A 1
H2B H 0.1601 0.6944 0.3049 0.091 Uiso 1 1 calc R A 1
H2C H 0.1516 0.6141 0.2369 0.091 Uiso 1 1 calc R A 1
C3 C -0.00286(15) 0.7352(2) 0.10094(12) 0.0634(6) Uani 1 1 d . A 1
H3A H 0.0266 0.6817 0.0798 0.095 Uiso 1 1 calc R A 1
H3B H -0.0256 0.7989 0.0674 0.095 Uiso 1 1 calc R A 1
H3C H -0.0478 0.6942 0.1105 0.095 Uiso 1 1 calc R A 1
C4 C 0.08468(8) 1.01308(12) 0.32247(7) 0.0262(3) Uani 1 1 d . B 1
C5 C 0.07881(8) 1.14049(12) 0.33526(7) 0.0262(3) Uani 1 1 d . B 1
C6 C 0.10854(9) 1.21957(13) 0.29593(8) 0.0307(3) Uani 1 1 d . B 1
C7 C 0.10263(10) 1.33703(14) 0.30766(9) 0.0396(4) Uani 1 1 d . B 1
H7 H 0.1233 1.3912 0.2818 0.047 Uiso 1 1 calc R B 1
C8 C 0.06711(11) 1.37592(14) 0.35647(10) 0.0444(4) Uani 1 1 d . B 1
H8 H 0.0628 1.4565 0.3636 0.053 Uiso 1 1 calc R B 1
C9 C 0.03783(11) 1.29815(14) 0.39501(9) 0.0400(4) Uani 1 1 d . B 1
H9 H 0.0134 1.3258 0.4284 0.048 Uiso 1 1 calc R B 1
C10 C 0.04368(9) 1.17939(13) 0.38565(8) 0.0321(3) Uani 1 1 d . B 1
C11 C 0.14872(10) 1.17745(15) 0.24347(9) 0.0386(4) Uani 1 1 d . B 1
H11A H 0.158 1.243 0.2158 0.058 Uiso 1 1 calc R B 1
H11B H 0.1126 1.1211 0.2107 0.058 Uiso 1 1 calc R B 1
H11C H 0.2016 1.1409 0.2699 0.058 Uiso 1 1 calc R B 1
C12 C 0.01337(12) 1.09665(16) 0.43018(9) 0.0436(4) Uani 1 1 d . B 1
H12A H 0.0559 1.087 0.4774 0.065 Uiso 1 1 calc R B 1
H12B H 0.0014 1.0217 0.4058 0.065 Uiso 1 1 calc R B 1
H12C H -0.0369 1.1275 0.4362 0.065 Uiso 1 1 calc R B 1
C13 C 0.27003(18) 1.1278(2) 0.44330(16) 0.0977(11) Uani 1 1 d . B 1
H13A H 0.277 1.158 0.3993 0.147 Uiso 1 1 calc R B 1
H13B H 0.3226 1.1326 0.483 0.147 Uiso 1 1 calc R B 1
H13C H 0.2284 1.1736 0.455 0.147 Uiso 1 1 calc R B 1
C14 C 0.22144(16) 0.9168(3) 0.51152(11) 0.0741(7) Uani 1 1 d . B 1
H14A H 0.1873 0.9701 0.5279 0.111 Uiso 1 1 calc R B 1
H14B H 0.2752 0.9078 0.5493 0.111 Uiso 1 1 calc R B 1
H14C H 0.194 0.8415 0.5007 0.111 Uiso 1 1 calc R B 1
C15 C 0.31686(14) 0.8922(3) 0.40711(13) 0.0754(7) Uani 1 1 d . B 1
H15A H 0.2999 0.8112 0.3985 0.113 Uiso 1 1 calc R B 1
H15B H 0.369 0.8971 0.4473 0.113 Uiso 1 1 calc R B 1
H15C H 0.3241 0.9246 0.3638 0.113 Uiso 1 1 calc R B 1
Si Si 0.075470(10) 0.798715(13) 0.193458(9) 0.02980(6) Uani 0.5 1 d P C 2

loop_
_atom_site_aniso_label
_atom_site_aniso_U_11
_atom_site_aniso_U_22
_atom_site_aniso_U_33
_atom_site_aniso_U_23
_atom_site_aniso_U_13
_atom_site_aniso_U_12
Sn 0.03575(10) 0.02449(9) 0.03444(9) 0.00103(6) 0.01875(7) 0.00442(6)
Si1 0.0293(3) 0.0215(2) 0.0259(2) 0 0.0072(2) 0
Si2 0.0335(2) 0.0434(3) 0.0330(2) 0.00421(18) 0.00300(18) 0.00451(18)
N 0.0332(7) 0.0299(6) 0.0309(6) 0.0021(5) 0.0088(5) 0.0021(5)
C1 0.0575(12) 0.0462(11) 0.0750(14) 0.0023(10) 0.0346(11) 0.0135(9)
C2 0.0659(14) 0.0590(13) 0.0667(13) 0.0032(11) 0.0343(12) -0.0030(10)
C3 0.0728(15) 0.0638(13) 0.0588(13) 0.0063(11) 0.0289(11) 0.0056(11)
C4 0.0279(7) 0.0268(6) 0.0252(6) 0.0011(5) 0.0105(5) -0.0021(5)
C5 0.0222(6) 0.0260(6) 0.0274(6) -0.0007(5) 0.0044(5) -0.0018(5)
C6 0.0242(7) 0.0306(7) 0.0334(7) 0.0027(6) 0.0047(6) -0.0031(5)
C7 0.0348(8) 0.0281(7) 0.0497(9) 0.0051(7) 0.0063(7) -0.0046(6)
C8 0.0432(10) 0.0273(8) 0.0533(10) -0.0070(7) 0.0041(8) -0.0002(7)
C9 0.0382(9) 0.0369(8) 0.0418(9) -0.0117(7) 0.0092(7) 0.0024(7)
C10 0.0292(7) 0.0351(8) 0.0297(7) -0.0035(6) 0.0070(6) -0.0022(6)
C11 0.0356(8) 0.0415(9) 0.0418(8) 0.0070(7) 0.0171(7) -0.0036(7)
C12 0.0514(10) 0.0474(10) 0.0388(8) -0.0050(7) 0.0242(8) -0.0046(8)
C13 0.0776(18) 0.0630(15) 0.097(2) 0.0066(14) -0.0438(15) -0.0196(13)
C14 0.0614(14) 0.116(2) 0.0398(10) 0.0153(12) 0.0108(10) 0.0124(14)
C15 0.0462(12) 0.112(2) 0.0649(14) 0.0016(14) 0.0149(10) 0.0223(13)
Si 0.03575(10) 0.02449(9) 0.03444(9) 0.00103(6) 0.01875(7) 0.00442(6)

loop_
_atom_type_symbol
_atom_type_description
_atom_type_scat_dispersion_real
_atom_type_scat_dispersion_imag
_atom_type_scat_source
C C 0.0033 0.0016 'International Tables Vol C Tables 4.2.6.8 and 6.1.1.4'
H H 0 0 'International Tables Vol C Tables 4.2.6.8 and 6.1.1.4'
N N 0.0061 0.0033 'International Tables Vol C Tables 4.2.6.8 and 6.1.1.4'
Si Si 0.0817 0.0704 'International Tables Vol C Tables 4.2.6.8 and 6.1.1.4'
Sn Sn -0.6537 1.4246 'International Tables Vol C Tables 4.2.6.8 and 6.1.1.4'

loop_
_geom_angle_atom_site_label_1
_geom_angle_atom_site_label_2
_geom_angle_atom_site_label_3
_geom_angle
_geom_angle_site_symmetry_1
_geom_angle_site_symmetry_3
_geom_angle_publ_flag
C2 Sn C3 107.93(10) . . ?
C2 Sn C1 108.58(9) . . ?
C3 Sn C1 109.86(9) . . ?
C2 Sn Si1 109.36(7) . . ?
C3 Sn Si1 109.72(7) . . ?
C1 Sn Si1 111.32(6) . . ?
C4 Si1 C4 119.33(9) . 2 ?
C4 Si1 Sn 105.09(4) . . ?
C4 Si1 Sn 110.59(4) 2 . ?
C4 Si1 Sn 110.59(4) . 2 ?
C4 Si1 Sn 105.09(4) 2 2 ?
Sn Si1 Sn 105.42(2) . 2 ?
N Si2 C13 116.29(9) . . ?
N Si2 C14 106.64(10) . . ?
C13 Si2 C14 110.29(15) . . ?
N Si2 C15 105.04(9) . . ?
C13 Si2 C15 107.89(16) . . ?
C14 Si2 C15 110.56(12) . . ?
C4 N Si2 132.66(11) . . ?
N C4 C5 124.85(13) . . ?
N C4 Si1 112.29(11) . . ?
C5 C4 Si1 122.85(10) . . ?
C10 C5 C6 120.58(13) . . ?
C10 C5 C4 120.21(13) . . ?
C6 C5 C4 119.21(13) . . ?
C7 C6 C5 119.00(15) . . ?
C7 C6 C11 120.51(14) . . ?
C5 C6 C11 120.46(13) . . ?
C8 C7 C6 120.70(16) . . ?
C9 C8 C7 120.23(15) . . ?
C8 C9 C10 120.90(16) . . ?
C9 C10 C5 118.57(15) . . ?
C9 C10 C12 119.60(15) . . ?
C5 C10 C12 121.83(14) . . ?

loop_
_geom_bond_atom_site_label_1
_geom_bond_atom_site_label_2
_geom_bond_distance
_geom_bond_site_symmetry_2
_geom_bond_publ_flag
Sn C2 2.000(2) . ?
Sn C3 2.010(2) . ?
Sn C1 2.019(2) . ?
Sn Si1 2.4880(4) . ?
Si1 C4 1.9291(14) . ?
Si1 C4 1.9291(14) 2 ?
Si1 Sn 2.4880(4) 2 ?
Si2 N 1.7571(13) . ?
Si2 C13 1.849(3) . ?
Si2 C14 1.856(2) . ?
Si2 C15 1.859(2) . ?
N C4 1.2761(18) . ?
C4 C5 1.5055(19) . ?
C5 C10 1.402(2) . ?
C5 C6 1.405(2) . ?
C6 C7 1.389(2) . ?
C6 C11 1.508(2) . ?
C7 C8 1.380(3) . ?
C8 C9 1.380(3) . ?
C9 C10 1.395(2) . ?
C10 C12 1.508(2) . ?
